data_7235696
loop_
_publ_author_name
'Basavaiah, Deevi'
'Reddy, Daggula Mallikarjuna'

_publ_section_title
;
 The Baylis--Hillman acetates in organic synthesis: Unprecedented sodium
 nitrite induced intramolecular Friedel--Crafts cyclization of secondary
 nitro compounds
;
_journal_issue 46
_journal_name_full 'RSC Adv.'
_journal_page_first 23966
_journal_paper_doi 10.1039/C4RA03573A
_journal_volume 4
_journal_year 2014
_chemical_formula_moiety 'C20 H18 O3'
_chemical_formula_sum 'C20 H18 O3'
_chemical_formula_weight 306.34
_chemical_melting_point 363(1)
_chemical_name_common naphthalane
_chemical_name_systematic
; 
 methyl 4-benzyl-5-methoxynaphthalene-2-carboxylate 
;
_space_group_IT_number 2
_space_group_name_Hall '-P 1'
_space_group_name_H-M_alt 'P -1'
_symmetry_cell_setting triclinic
_symmetry_space_group_name_Hall '-P 1'
_symmetry_space_group_name_H-M 'P -1'
_atom_sites_solution_hydrogens geom
_atom_sites_solution_primary direct
_atom_sites_solution_secondary difmap
_audit_creation_method SHELXL-97
_cell_angle_alpha 76.098(15)
_cell_angle_beta 80.854(12)
_cell_angle_gamma 89.732(16)
_cell_formula_units_Z 2
_cell_length_a 8.1761(14)
_cell_length_b 8.3698(19)
_cell_length_c 12.1493(14)
_cell_measurement_reflns_used 1628
_cell_measurement_temperature 298(2)
_cell_measurement_theta_max 28.2760
_cell_measurement_theta_min 3.4980
_cell_volume 796.3(3)
_computing_structure_refinement 'SHELXL-97 (Sheldrick, 1997)'
_computing_structure_solution 'SHELXS-97 (Sheldrick, 1990)'
_diffrn_ambient_temperature 298(2)
_diffrn_detector_area_resol_mean 16.3291
_diffrn_measured_fraction_theta_full 0.998
_diffrn_measured_fraction_theta_max 0.998
_diffrn_measurement_device_type 'Xcalibur, Eos, Gemini'
_diffrn_measurement_method '\w scans'
_diffrn_radiation_monochromator graphite
_diffrn_radiation_source 'fine-focus sealed tube'
_diffrn_radiation_type MoK\a
_diffrn_radiation_wavelength 0.71073
_diffrn_reflns_av_R_equivalents 0.0286
_diffrn_reflns_av_sigmaI/netI 0.0410
_diffrn_reflns_limit_h_max 9
_diffrn_reflns_limit_h_min -9
_diffrn_reflns_limit_k_max 9
_diffrn_reflns_limit_k_min -8
_diffrn_reflns_limit_l_max 14
_diffrn_reflns_limit_l_min -14
_diffrn_reflns_number 4790
_diffrn_reflns_theta_full 24.70
_diffrn_reflns_theta_max 24.70
_diffrn_reflns_theta_min 2.69
_exptl_absorpt_coefficient_mu 0.085
_exptl_absorpt_correction_T_max 0.9749
_exptl_absorpt_correction_T_min 0.9668
_exptl_absorpt_correction_type multi-scan
_exptl_absorpt_process_details sadabs
_exptl_crystal_colour colorless
_exptl_crystal_density_diffrn 1.278
_exptl_crystal_density_method 'not measured'
_exptl_crystal_description black
_exptl_crystal_F_000 324
_exptl_crystal_size_max 0.40
_exptl_crystal_size_mid 0.35
_exptl_crystal_size_min 0.30
_refine_diff_density_max 0.181
_refine_diff_density_min -0.219
_refine_diff_density_rms 0.049
_refine_ls_extinction_method none
_refine_ls_goodness_of_fit_ref 1.003
_refine_ls_hydrogen_treatment mixed
_refine_ls_matrix_type full
_refine_ls_number_parameters 210
_refine_ls_number_reflns 2712
_refine_ls_number_restraints 0
_refine_ls_restrained_S_all 1.003
_refine_ls_R_factor_all 0.0767
_refine_ls_R_factor_gt 0.0535
_refine_ls_shift/su_max 0.000
_refine_ls_shift/su_mean 0.000
_refine_ls_structure_factor_coef Fsqd
_refine_ls_weighting_details 'calc w=1/[\s^2^(Fo^2^)+(0.0846P)^2^+0.0000P] where P=(Fo^2^+2Fc^2^)/3'
_refine_ls_weighting_scheme calc
_refine_ls_wR_factor_gt 0.1369
_refine_ls_wR_factor_ref 0.1566
_reflns_number_gt 1812
_reflns_number_total 2712
_reflns_threshold_expression >2sigma(I)
_cod_data_source_file c4ra03573a2.cif
_cod_data_source_block 4c-o
_cod_original_cell_volume 796.3(2)
_cod_database_code 7235696

loop_
_symmetry_equiv_pos_as_xyz
'x, y, z'
'-x, -y, -z'

loop_
_atom_site_label
_atom_site_type_symbol
_atom_site_fract_x
_atom_site_fract_y
_atom_site_fract_z
_atom_site_U_iso_or_equiv
_atom_site_adp_type
_atom_site_occupancy
_atom_site_symmetry_multiplicity
_atom_site_calc_flag
_atom_site_refinement_flags
C10 C 0.3353(2) 0.6657(2) 0.74012(15) 0.0438(5) Uani 1 1 d .
C2 C 0.0562(2) 0.7472(2) 0.62991(16) 0.0480(5) Uani 1 1 d .
O3 O 0.52054(16) 0.69548(18) 0.86664(12) 0.0614(4) Uani 1 1 d .
C3 C 0.1020(2) 0.8369(2) 0.70473(16) 0.0468(5) Uani 1 1 d .
H3 H 0.0373 0.9240 0.7184 0.056 Uiso 1 1 calc R
C4 C 0.2376(2) 0.8021(2) 0.75869(15) 0.0427(5) Uani 1 1 d .
C9 C 0.2905(2) 0.5760(2) 0.66273(16) 0.0513(5) Uani 1 1 d .
C5 C 0.4782(2) 0.6117(2) 0.79196(17) 0.0504(5) Uani 1 1 d .
O2 O -0.18324(16) 0.8991(2) 0.61155(12) 0.0656(5) Uani 1 1 d .
C1 C 0.1508(2) 0.6200(3) 0.60903(16) 0.0537(5) Uani 1 1 d .
H1 H 0.1227 0.5613 0.5584 0.064 Uiso 1 1 calc R
C14 C 0.2029(2) 0.8526(2) 0.96035(16) 0.0460(5) Uani 1 1 d .
C13 C 0.2714(2) 0.9133(2) 0.83418(17) 0.0487(5) Uani 1 1 d .
H13A H 0.2255 1.0197 0.8060 0.058 Uiso 1 1 calc R
H13B H 0.3904 0.9302 0.8261 0.058 Uiso 1 1 calc R
O1 O -0.12489(19) 0.7273(2) 0.49864(15) 0.0893(6) Uani 1 1 d .
C11 C -0.0904(2) 0.7876(3) 0.57251(17) 0.0555(5) Uani 1 1 d .
C6 C 0.5652(3) 0.4821(3) 0.7671(2) 0.0719(7) Uani 1 1 d .
H6 H 0.6577 0.4496 0.8015 0.086 Uiso 1 1 calc R
C15 C 0.0792(2) 0.7335(3) 1.00132(17) 0.0580(6) Uani 1 1 d .
H15 H 0.0393 0.6822 0.9505 0.070 Uiso 1 1 calc R
C19 C 0.2599(3) 0.9250(3) 1.0388(2) 0.0638(6) Uani 1 1 d .
H19 H 0.3452 1.0049 1.0136 0.077 Uiso 1 1 calc R
C8 C 0.3832(3) 0.4414(3) 0.6405(2) 0.0721(7) Uani 1 1 d .
H8 H 0.3515 0.3826 0.5909 0.086 Uiso 1 1 calc R
C20 C 0.6661(2) 0.6504(3) 0.9150(2) 0.0718(7) Uani 1 1 d .
H20A H 0.6581 0.5353 0.9529 0.108 Uiso 1 1 calc R
H20B H 0.6777 0.7138 0.9697 0.108 Uiso 1 1 calc R
H20C H 0.7609 0.6715 0.8552 0.108 Uiso 1 1 calc R
C18 C 0.1924(3) 0.8807(3) 1.1538(2) 0.0750(8) Uani 1 1 d .
H18 H 0.2315 0.9317 1.2050 0.090 Uiso 1 1 calc R
C12 C -0.3329(2) 0.9414(3) 0.56420(19) 0.0733(7) Uani 1 1 d .
H12A H -0.3053 0.9870 0.4829 0.110 Uiso 1 1 calc R
H12B H -0.3902 1.0211 0.5997 0.110 Uiso 1 1 calc R
H12C H -0.4028 0.8444 0.5785 0.110 Uiso 1 1 calc R
C17 C 0.0691(3) 0.7631(3) 1.1925(2) 0.0754(7) Uani 1 1 d .
H17 H 0.0233 0.7337 1.2700 0.091 Uiso 1 1 calc R
C7 C 0.5179(3) 0.3976(3) 0.6908(2) 0.0876(9) Uani 1 1 d .
H7 H 0.5796 0.3101 0.6745 0.105 Uiso 1 1 calc R
C16 C 0.0126(3) 0.6879(3) 1.11667(19) 0.0731(7) Uani 1 1 d .
H16 H -0.0708 0.6062 1.1428 0.088 Uiso 1 1 calc R

loop_
_atom_site_aniso_label
_atom_site_aniso_U_11
_atom_site_aniso_U_22
_atom_site_aniso_U_33
_atom_site_aniso_U_23
_atom_site_aniso_U_13
_atom_site_aniso_U_12
C10 0.0449(10) 0.0457(11) 0.0371(10) -0.0070(9) -0.0005(8) -0.0018(8)
C2 0.0485(10) 0.0565(12) 0.0380(10) -0.0103(10) -0.0054(8) -0.0001(9)
O3 0.0593(8) 0.0642(9) 0.0683(10) -0.0215(8) -0.0243(7) 0.0085(7)
C3 0.0468(10) 0.0492(12) 0.0426(11) -0.0099(9) -0.0040(8) 0.0053(9)
C4 0.0458(10) 0.0434(11) 0.0366(10) -0.0077(9) -0.0026(8) -0.0032(8)
C9 0.0563(11) 0.0562(13) 0.0420(11) -0.0153(10) -0.0043(9) 0.0047(10)
C5 0.0546(11) 0.0502(12) 0.0463(12) -0.0123(10) -0.0066(9) 0.0028(10)
O2 0.0565(8) 0.0861(11) 0.0606(9) -0.0234(9) -0.0207(7) 0.0156(8)
C1 0.0618(12) 0.0633(13) 0.0398(11) -0.0196(10) -0.0083(9) 0.0000(10)
C14 0.0464(10) 0.0485(12) 0.0494(12) -0.0207(10) -0.0131(8) 0.0125(9)
C13 0.0470(10) 0.0440(11) 0.0570(12) -0.0150(10) -0.0102(9) 0.0014(9)
O1 0.0931(11) 0.1154(15) 0.0848(12) -0.0529(12) -0.0460(10) 0.0217(10)
C11 0.0575(12) 0.0661(14) 0.0429(12) -0.0123(11) -0.0094(9) -0.0005(10)
C6 0.0706(14) 0.0766(16) 0.0806(16) -0.0317(14) -0.0297(12) 0.0270(13)
C15 0.0600(12) 0.0680(14) 0.0482(13) -0.0181(11) -0.0094(9) -0.0034(11)
C19 0.0643(12) 0.0671(15) 0.0737(16) -0.0381(13) -0.0201(11) 0.0099(11)
C8 0.0825(15) 0.0783(16) 0.0696(15) -0.0400(14) -0.0213(12) 0.0208(13)
C20 0.0682(14) 0.0765(17) 0.0775(16) -0.0189(14) -0.0320(12) 0.0081(12)
C18 0.0890(17) 0.0898(19) 0.0666(16) -0.0479(15) -0.0293(13) 0.0294(16)
C12 0.0519(12) 0.0976(19) 0.0649(15) -0.0054(14) -0.0153(10) 0.0060(12)
C17 0.0910(17) 0.0890(19) 0.0474(14) -0.0213(14) -0.0078(12) 0.0339(16)
C7 0.0988(18) 0.0901(19) 0.097(2) -0.0551(17) -0.0344(16) 0.0438(16)
C16 0.0768(15) 0.0853(18) 0.0535(15) -0.0171(13) 0.0005(11) 0.0008(13)

loop_
_atom_type_symbol
_atom_type_description
_atom_type_scat_dispersion_real
_atom_type_scat_dispersion_imag
_atom_type_scat_source
C C 0.0033 0.0016 'International Tables Vol C Tables 4.2.6.8 and 6.1.1.4'
H H 0.0000 0.0000 'International Tables Vol C Tables 4.2.6.8 and 6.1.1.4'
O O 0.0106 0.0060 'International Tables Vol C Tables 4.2.6.8 and 6.1.1.4'

loop_
_geom_angle_atom_site_label_1
_geom_angle_atom_site_label_2
_geom_angle_atom_site_label_3
_geom_angle
C9 C10 C4 118.33(16)
C9 C10 C5 116.31(16)
C4 C10 C5 125.35(17)
C1 C2 C3 118.80(17)
C1 C2 C11 119.22(18)
C3 C2 C11 121.98(17)
C5 O3 C20 118.00(15)
C4 C3 C2 123.06(17)
C4 C3 H3 118.5
C2 C3 H3 118.5
C3 C4 C10 118.68(17)
C3 C4 C13 116.20(15)
C10 C4 C13 125.13(15)
C1 C9 C8 119.37(18)
C1 C9 C10 119.89(17)
C8 C9 C10 120.73(17)
O3 C5 C6 122.34(17)
O3 C5 C10 116.64(16)
C6 C5 C10 121.02(19)
C11 O2 C12 116.97(17)
C2 C1 C9 121.21(18)
C2 C1 H1 119.4
C9 C1 H1 119.4
C15 C14 C19 117.63(19)
C15 C14 C13 122.88(17)
C19 C14 C13 119.40(19)
C4 C13 C14 115.82(16)
C4 C13 H13A 108.3
C14 C13 H13A 108.3
C4 C13 H13B 108.3
C14 C13 H13B 108.3
H13A C13 H13B 107.4
O1 C11 O2 122.42(18)
O1 C11 C2 124.7(2)
O2 C11 C2 112.89(17)
C5 C6 C7 121.0(2)
C5 C6 H6 119.5
C7 C6 H6 119.5
C14 C15 C16 121.3(2)
C14 C15 H15 119.3
C16 C15 H15 119.3
C18 C19 C14 121.1(2)
C18 C19 H19 119.5
C14 C19 H19 119.5
C7 C8 C9 120.3(2)
C7 C8 H8 119.9
C9 C8 H8 119.9
O3 C20 H20A 109.5
O3 C20 H20B 109.5
H20A C20 H20B 109.5
O3 C20 H20C 109.5
H20A C20 H20C 109.5
H20B C20 H20C 109.5
C17 C18 C19 120.4(2)
C17 C18 H18 119.8
C19 C18 H18 119.8
O2 C12 H12A 109.5
O2 C12 H12B 109.5
H12A C12 H12B 109.5
O2 C12 H12C 109.5
H12A C12 H12C 109.5
H12B C12 H12C 109.5
C18 C17 C16 119.5(2)
C18 C17 H17 120.2
C16 C17 H17 120.2
C8 C7 C6 120.6(2)
C8 C7 H7 119.7
C6 C7 H7 119.7
C17 C16 C15 120.1(2)
C17 C16 H16 120.0
C15 C16 H16 120.0

loop_
_geom_bond_atom_site_label_1
_geom_bond_atom_site_label_2
_geom_bond_distance
C10 C9 1.426(2)
C10 C4 1.432(2)
C10 C5 1.435(2)
C2 C1 1.362(3)
C2 C3 1.403(2)
C2 C11 1.479(3)
O3 C5 1.357(2)
O3 C20 1.420(2)
C3 C4 1.372(2)
C3 H3 0.9300
C4 C13 1.509(2)
C9 C1 1.408(2)
C9 C8 1.410(3)
C5 C6 1.363(3)
O2 C11 1.328(2)
O2 C12 1.440(2)
C1 H1 0.9300
C14 C15 1.370(3)
C14 C19 1.383(3)
C14 C13 1.509(3)
C13 H13A 0.9700
C13 H13B 0.9700
O1 C11 1.199(2)
C6 C7 1.393(3)
C6 H6 0.9300
C15 C16 1.382(3)
C15 H15 0.9300
C19 C18 1.379(3)
C19 H19 0.9300
C8 C7 1.351(3)
C8 H8 0.9300
C20 H20A 0.9600
C20 H20B 0.9600
C20 H20C 0.9600
C18 C17 1.357(3)
C18 H18 0.9300
C12 H12A 0.9600
C12 H12B 0.9600
C12 H12C 0.9600
C17 C16 1.369(3)
C17 H17 0.9300
C7 H7 0.9300
C16 H16 0.9300
